data_7056393
loop_
_publ_author_name
'Chen, Mimi'
'Zhou, Zhengwei'
'Suo, Yaxiong'
'Li, Mengyao'
'Yao, Jianhua'
'Peng, Ling'
'Xia, Yi'

_publ_section_title
;
 Acyclonucleosides Bearing Coplanar Arylethynyltriazole Nucleobases:
 Synthesis, Structural Analysis and Biological Evaluation
;
_journal_name_full 'New J. Chem.'
_journal_paper_doi 10.1039/C7NJ01406F
_journal_year 2017
_chemical_formula_moiety 'C15 H13 F3 N4 O3'
_chemical_formula_sum 'C15 H13 F3 N4 O3'
_chemical_formula_weight 354.29
_space_group_crystal_system monoclinic
_space_group_IT_number 15
_space_group_name_Hall '-C 2yc'
_space_group_name_H-M_alt 'C 1 2/c 1'
_symmetry_space_group_name_Hall '-C 2yc'
_symmetry_space_group_name_H-M 'C 1 2/c 1'
_atom_sites_solution_hydrogens geom
_atom_sites_solution_primary direct
_audit_creation_date 2017-06-07
_audit_creation_method
;
Olex2 1.2-alpha
(compiled 2017.06.06 svn.r3414 for OlexSys, GUI svn.r5353)
;
_audit_update_record
;
2017-06-07 deposited with the CCDC.
2017-07-05 downloaded from the CCDC.
;
_cell_angle_alpha 90
_cell_angle_beta 94.027(6)
_cell_angle_gamma 90
_cell_formula_units_Z 8
_cell_length_a 35.076(3)
_cell_length_b 10.0258(6)
_cell_length_c 8.8087(5)
_cell_measurement_reflns_used 2216
_cell_measurement_temperature 293(2)
_cell_measurement_theta_max 28.7480
_cell_measurement_theta_min 4.3380
_cell_volume 3090.1(4)
_computing_molecular_graphics 'Olex2 (Dolomanov et al., 2009)'
_computing_publication_material 'Olex2 (Dolomanov et al., 2009)'
_computing_structure_refinement 'ShelXL (Sheldrick, 2015)'
_computing_structure_solution 'XS (Sheldrick, 2008)'
_diffrn_ambient_temperature 293(2)
_diffrn_detector_area_resol_mean 16.0892
_diffrn_measured_fraction_theta_full 0.997
_diffrn_measured_fraction_theta_max 0.997
_diffrn_measurement_device_type 'SuperNova (Mo) X-ray Source'
_diffrn_measurement_method '\w scans'
_diffrn_radiation_type MoK\a
_diffrn_radiation_wavelength 0.71073
_diffrn_reflns_av_R_equivalents 0.0143
_diffrn_reflns_av_unetI/netI 0.0261
_diffrn_reflns_Laue_measured_fraction_full 0.997
_diffrn_reflns_Laue_measured_fraction_max 0.997
_diffrn_reflns_limit_h_max 41
_diffrn_reflns_limit_h_min -43
_diffrn_reflns_limit_k_max 12
_diffrn_reflns_limit_k_min -11
_diffrn_reflns_limit_l_max 6
_diffrn_reflns_limit_l_min -11
_diffrn_reflns_number 5809
_diffrn_reflns_point_group_measured_fraction_full 0.997
_diffrn_reflns_point_group_measured_fraction_max 0.997
_diffrn_reflns_theta_full 25.242
_diffrn_reflns_theta_max 26.361
_diffrn_reflns_theta_min 3.462
_diffrn_source 'micro-focus sealed X-ray tube'
_exptl_absorpt_coefficient_mu 0.132
_exptl_absorpt_correction_T_max 1.00000
_exptl_absorpt_correction_T_min 0.72307
_exptl_absorpt_correction_type multi-scan
_exptl_absorpt_process_details
;
CrysAlisPro 1.171.38.41k (Rigaku Oxford Diffraction, 2015)
Empirical absorption correction using spherical harmonics,
 implemented in SCALE3 ABSPACK scaling algorithm.
;
_exptl_crystal_colour Colorless
_exptl_crystal_density_diffrn 1.523
_exptl_crystal_description Block
_exptl_crystal_F_000 1456
_exptl_crystal_size_max 0.3
_exptl_crystal_size_mid 0.3
_exptl_crystal_size_min 0.2
_refine_diff_density_max 0.351
_refine_diff_density_min -0.390
_refine_diff_density_rms 0.048
_refine_ls_extinction_method none
_refine_ls_goodness_of_fit_ref 1.070
_refine_ls_hydrogen_treatment constr
_refine_ls_matrix_type full
_refine_ls_number_parameters 240
_refine_ls_number_reflns 3153
_refine_ls_number_restraints 0
_refine_ls_restrained_S_all 1.070
_refine_ls_R_factor_all 0.0693
_refine_ls_R_factor_gt 0.0545
_refine_ls_shift/su_max 0.001
_refine_ls_shift/su_mean 0.000
_refine_ls_structure_factor_coef Fsqd
_refine_ls_weighting_details 'w=1/[\s^2^(Fo^2^)+(0.0586P)^2^+4.5816P] where P=(Fo^2^+2Fc^2^)/3'
_refine_ls_weighting_scheme calc
_refine_ls_wR_factor_gt 0.1397
_refine_ls_wR_factor_ref 0.1516
_reflns_Friedel_coverage 0.000
_reflns_number_gt 2479
_reflns_number_total 3153
_reflns_threshold_expression 'I > 2\s(I)'
_cod_data_source_file c7nj01406f2.cif
_cod_data_source_block 20151204-xiayi-zzw
_cod_database_code 7056393
_shelx_shelxl_version_number 2014/7
_shelx_space_group_comment
;
The symmetry employed for this shelxl refinement is uniquely defined
by the following loop, which should always be used as a source of
symmetry information in preference to the above space-group names.
They are only intended as comments.
;
_oxdiff_exptl_absorpt_empirical_full_min 0.737
_oxdiff_exptl_absorpt_empirical_full_max 1.433
_oxdiff_exptl_absorpt_empirical_details
;
Empirical correction (ABSPACK) includes:
- Absorption correction using spherical harmonics
- Frame scaling
;
_olex2_refinement_description
;
1. Fixed Uiso
 At 1.2 times of:
  All C(H) groups, All C(H,H) groups, All N(H,H) groups
 At 1.5 times of:
  All O(H) groups
2. Others
 Sof(F1)=Sof(F2)=Sof(F3)=1-FVAR(1)
 Sof(F1')=Sof(F2')=Sof(F3')=FVAR(1)
3.a Secondary CH2 refined with riding coordinates:
 C3(H3A,H3B), C2(H2A,H2B), C1(H1C,H1D)
3.b Aromatic/amide H refined with riding coordinates:
 C11(H11), C10(H10), C12(H12), C13(H13)
3.c X=CH2 refined with riding coordinates:
 N1(H1A,H1B)
3.d Idealised tetrahedral OH refined as rotating group:
 O3(H3)
;
_olex2_submission_special_instructions 'No special instructions were received'

loop_
_space_group_symop_operation_xyz
'x, y, z'
'-x, y, -z+1/2'
'x+1/2, y+1/2, z'
'-x+1/2, y+1/2, -z+1/2'
'-x, -y, -z'
'x, -y, z-1/2'
'-x+1/2, -y+1/2, -z'
'x+1/2, -y+1/2, z-1/2'

loop_
_atom_site_label
_atom_site_type_symbol
_atom_site_fract_x
_atom_site_fract_y
_atom_site_fract_z
_atom_site_U_iso_or_equiv
_atom_site_adp_type
_atom_site_occupancy
_atom_site_site_symmetry_order
_atom_site_calc_flag
_atom_site_refinement_flags_posn
_atom_site_refinement_flags_occupancy
_atom_site_disorder_assembly
_atom_site_disorder_group
O2 O 0.70615(5) 0.41500(16) 1.20410(17) 0.0426(4) Uani 1 1 d . . . .
O1 O 0.68948(5) 0.12857(16) 1.28264(16) 0.0440(4) Uani 1 1 d . . . .
O3 O 0.72503(5) 0.70544(18) 1.2143(2) 0.0504(5) Uani 1 1 d . . . .
H3 H 0.7484 0.7030 1.2292 0.076 Uiso 1 1 calc GR . . .
N2 N 0.64840(5) 0.13936(18) 0.89847(19) 0.0356(4) Uani 1 1 d . . . .
N1 N 0.68832(6) -0.03228(18) 1.1008(2) 0.0411(5) Uani 1 1 d . . . .
H1A H 0.6997 -0.0901 1.1600 0.049 Uiso 1 1 calc R . . .
H1B H 0.6816 -0.0528 1.0080 0.049 Uiso 1 1 calc R . . .
N4 N 0.65560(5) 0.30926(18) 1.05529(18) 0.0332(4) Uani 1 1 d . . . .
N3 N 0.63800(5) 0.36099(19) 0.9262(2) 0.0390(4) Uani 1 1 d . . . .
C4 C 0.68117(6) 0.0878(2) 1.1523(2) 0.0335(5) Uani 1 1 d . . . .
C5 C 0.66167(6) 0.1779(2) 1.0361(2) 0.0314(5) Uani 1 1 d . . . .
C6 C 0.63419(6) 0.2548(2) 0.8361(2) 0.0356(5) Uani 1 1 d . . . .
C3 C 0.66668(7) 0.3976(2) 1.1846(2) 0.0385(5) Uani 1 1 d . . . .
H3A H 0.6546 0.4838 1.1677 0.046 Uiso 1 1 calc R . . .
H3B H 0.6575 0.3600 1.2767 0.046 Uiso 1 1 calc R . . .
C2 C 0.72315(7) 0.4868(3) 1.0854(3) 0.0460(6) Uani 1 1 d . . . .
H2A H 0.7149 0.4467 0.9884 0.055 Uiso 1 1 calc R . . .
H2B H 0.7507 0.4771 1.0992 0.055 Uiso 1 1 calc R . . .
C9 C 0.58628(6) 0.2570(2) 0.4028(2) 0.0409(5) Uani 1 1 d . . . .
C8 C 0.60385(7) 0.2607(3) 0.5553(3) 0.0436(6) Uani 1 1 d . . . .
C7 C 0.61715(7) 0.2613(2) 0.6831(3) 0.0415(5) Uani 1 1 d . . . .
C1 C 0.71369(8) 0.6319(3) 1.0791(3) 0.0498(6) Uani 1 1 d . . . .
H1C H 0.7259 0.6714 0.9944 0.060 Uiso 1 1 calc R . . .
H1D H 0.6863 0.6414 1.0586 0.060 Uiso 1 1 calc R . . .
C14 C 0.54821(7) 0.2453(3) 0.1168(3) 0.0460(6) Uani 1 1 d . . . .
C11 C 0.57094(8) 0.3721(3) 0.3351(3) 0.0497(6) Uani 1 1 d . . . .
H11 H 0.5735 0.4534 0.3857 0.060 Uiso 1 1 calc R . . .
C10 C 0.58377(8) 0.1370(3) 0.3234(3) 0.0531(7) Uani 1 1 d . . . .
H10 H 0.5952 0.0606 0.3658 0.064 Uiso 1 1 calc R . . .
C12 C 0.55188(8) 0.3658(3) 0.1923(3) 0.0526(7) Uani 1 1 d . . . .
H12 H 0.5415 0.4427 0.1471 0.063 Uiso 1 1 calc R . . .
C13 C 0.56439(8) 0.1313(3) 0.1815(3) 0.0564(7) Uani 1 1 d . . . .
H13 H 0.5622 0.0507 0.1295 0.068 Uiso 1 1 calc R . . .
C15 C 0.52622(8) 0.2369(3) -0.0351(3) 0.0575(7) Uani 1 1 d . . . .
F1' F 0.5220(5) 0.1176(15) -0.0890(18) 0.075(5) Uiso 0.144(5) 1 d . P A 1
F2' F 0.5433(3) 0.3036(12) -0.1361(12) 0.041(3) Uiso 0.144(5) 1 d . P A 1
F3' F 0.4955(3) 0.2906(15) -0.0438(14) 0.054(4) Uiso 0.144(5) 1 d . P A 1
F1 F 0.49531(8) 0.1667(4) -0.0310(3) 0.1124(15) Uani 0.856(5) 1 d . P A 2
F2 F 0.54494(8) 0.1800(6) -0.1378(3) 0.143(2) Uani 0.856(5) 1 d . P A 2
F3 F 0.51416(18) 0.3529(3) -0.0868(4) 0.173(3) Uani 0.856(5) 1 d . P A 2

loop_
_atom_site_aniso_label
_atom_site_aniso_U_11
_atom_site_aniso_U_22
_atom_site_aniso_U_33
_atom_site_aniso_U_23
_atom_site_aniso_U_13
_atom_site_aniso_U_12
O2 0.0521(10) 0.0403(9) 0.0341(8) 0.0034(7) -0.0055(7) -0.0123(7)
O1 0.0698(11) 0.0351(9) 0.0252(7) 0.0005(6) -0.0092(7) -0.0033(8)
O3 0.0567(11) 0.0416(9) 0.0521(10) 0.0001(8) -0.0029(8) -0.0018(9)
N2 0.0460(10) 0.0348(10) 0.0250(8) 0.0006(7) -0.0051(7) -0.0028(8)
N1 0.0634(13) 0.0315(10) 0.0269(9) 0.0019(8) -0.0067(8) 0.0044(9)
N4 0.0418(10) 0.0304(9) 0.0267(8) 0.0014(7) -0.0034(7) -0.0014(8)
N3 0.0470(11) 0.0367(10) 0.0320(9) 0.0061(8) -0.0066(8) 0.0020(8)
C4 0.0434(12) 0.0306(11) 0.0259(10) 0.0040(9) -0.0027(8) -0.0049(9)
C5 0.0391(11) 0.0295(10) 0.0250(9) 0.0020(8) -0.0020(8) -0.0046(9)
C6 0.0390(11) 0.0384(12) 0.0284(10) 0.0040(9) -0.0047(8) -0.0012(9)
C3 0.0542(13) 0.0322(11) 0.0290(10) -0.0049(9) 0.0022(9) -0.0010(10)
C2 0.0499(14) 0.0500(14) 0.0379(12) -0.0009(11) 0.0028(10) -0.0105(11)
C9 0.0385(12) 0.0527(14) 0.0305(11) 0.0042(10) -0.0057(9) -0.0004(10)
C8 0.0430(13) 0.0515(15) 0.0352(12) 0.0047(10) -0.0058(10) -0.0002(11)
C7 0.0456(13) 0.0445(13) 0.0333(12) 0.0040(10) -0.0054(9) -0.0006(10)
C1 0.0604(16) 0.0467(14) 0.0413(13) 0.0094(11) -0.0032(11) -0.0105(12)
C14 0.0442(13) 0.0599(16) 0.0325(12) 0.0022(11) -0.0077(10) -0.0031(11)
C11 0.0621(16) 0.0472(14) 0.0378(12) -0.0009(11) -0.0108(11) 0.0027(12)
C10 0.0650(17) 0.0498(15) 0.0425(13) 0.0044(12) -0.0113(12) 0.0093(13)
C12 0.0604(16) 0.0534(16) 0.0415(13) 0.0092(12) -0.0137(11) 0.0064(13)
C13 0.0727(18) 0.0525(16) 0.0418(13) -0.0068(12) -0.0103(12) 0.0019(14)
C15 0.0574(17) 0.074(2) 0.0392(14) 0.0004(14) -0.0114(12) -0.0033(15)
F1 0.0726(17) 0.191(4) 0.0689(16) 0.0062(18) -0.0270(12) -0.055(2)
F2 0.0809(18) 0.307(6) 0.0374(12) -0.047(2) -0.0089(11) 0.040(3)
F3 0.298(6) 0.083(2) 0.115(3) 0.020(2) -0.150(4) -0.008(3)

loop_
_atom_type_symbol
_atom_type_description
_atom_type_scat_dispersion_real
_atom_type_scat_dispersion_imag
_atom_type_scat_source
C C 0.0033 0.0016 'International Tables Vol C Tables 4.2.6.8 and 6.1.1.4'
H H 0.0000 0.0000 'International Tables Vol C Tables 4.2.6.8 and 6.1.1.4'
F F 0.0171 0.0103 'International Tables Vol C Tables 4.2.6.8 and 6.1.1.4'
N N 0.0061 0.0033 'International Tables Vol C Tables 4.2.6.8 and 6.1.1.4'
O O 0.0106 0.0060 'International Tables Vol C Tables 4.2.6.8 and 6.1.1.4'

loop_
_geom_angle_atom_site_label_1
_geom_angle_atom_site_label_2
_geom_angle_atom_site_label_3
_geom_angle
C3 O2 C2 115.65(17)
C1 O3 H3 109.5
C5 N2 C6 102.48(18)
H1A N1 H1B 120.0
C4 N1 H1A 120.0
C4 N1 H1B 120.0
N3 N4 C3 119.82(18)
C5 N4 N3 109.55(16)
C5 N4 C3 130.53(17)
C6 N3 N4 102.41(17)
O1 C4 N1 125.8(2)
O1 C4 C5 120.27(19)
N1 C4 C5 113.94(18)
N2 C5 N4 110.61(18)
N2 C5 C4 124.37(19)
N4 C5 C4 125.01(18)
N2 C6 C7 122.3(2)
N3 C6 N2 114.94(18)
N3 C6 C7 122.8(2)
O2 C3 N4 112.11(17)
O2 C3 H3A 109.2
O2 C3 H3B 109.2
N4 C3 H3A 109.2
N4 C3 H3B 109.2
H3A C3 H3B 107.9
O2 C2 H2A 108.6
O2 C2 H2B 108.6
O2 C2 C1 114.5(2)
H2A C2 H2B 107.6
C1 C2 H2A 108.6
C1 C2 H2B 108.6
C11 C9 C8 120.4(2)
C11 C9 C10 119.5(2)
C10 C9 C8 120.0(2)
C7 C8 C9 177.5(3)
C8 C7 C6 176.7(3)
O3 C1 C2 115.0(2)
O3 C1 H1C 108.5
O3 C1 H1D 108.5
C2 C1 H1C 108.5
C2 C1 H1D 108.5
H1C C1 H1D 107.5
C12 C14 C13 120.2(2)
C12 C14 C15 120.3(2)
C13 C14 C15 119.5(2)
C9 C11 H11 120.0
C12 C11 C9 119.9(2)
C12 C11 H11 120.0
C9 C10 H10 120.0
C13 C10 C9 120.0(2)
C13 C10 H10 120.0
C14 C12 C11 120.1(2)
C14 C12 H12 120.0
C11 C12 H12 120.0
C14 C13 C10 120.1(3)
C14 C13 H13 120.0
C10 C13 H13 120.0
F1' C15 C14 114.8(7)
F1' C15 F2' 105.8(9)
F2' C15 C14 110.5(5)
F3' C15 C14 115.7(6)
F3' C15 F1' 108.3(10)
F3' C15 F2' 100.3(8)
F1 C15 C14 112.6(2)
F1 C15 F3 104.0(4)
F2 C15 C14 113.4(2)
F2 C15 F1 104.4(3)
F2 C15 F3 108.5(4)
F3 C15 C14 113.2(3)

loop_
_geom_bond_atom_site_label_1
_geom_bond_atom_site_label_2
_geom_bond_distance
O2 C3 1.394(3)
O2 C2 1.434(3)
O1 C4 1.234(2)
O3 H3 0.8200
O3 C1 1.433(3)
N2 C5 1.325(3)
N2 C6 1.361(3)
N1 H1A 0.8600
N1 H1B 0.8600
N1 C4 1.317(3)
N4 N3 1.358(2)
N4 C5 1.346(3)
N4 C3 1.473(3)
N3 C6 1.329(3)
C4 C5 1.495(3)
C6 C7 1.437(3)
C3 H3A 0.9700
C3 H3B 0.9700
C2 H2A 0.9700
C2 H2B 0.9700
C2 C1 1.492(4)
C9 C8 1.439(3)
C9 C11 1.390(3)
C9 C10 1.391(4)
C8 C7 1.188(3)
C1 H1C 0.9700
C1 H1D 0.9700
C14 C12 1.380(4)
C14 C13 1.381(4)
C14 C15 1.499(3)
C11 H11 0.9300
C11 C12 1.384(3)
C10 H10 0.9300
C10 C13 1.381(3)
C12 H12 0.9300
C13 H13 0.9300
C15 F1' 1.291(15)
C15 F2' 1.294(11)
C15 F3' 1.201(12)
C15 F1 1.295(4)
C15 F2 1.288(4)
C15 F3 1.309(4)

loop_
_geom_torsion_atom_site_label_1
_geom_torsion_atom_site_label_2
_geom_torsion_atom_site_label_3
_geom_torsion_atom_site_label_4
_geom_torsion
O2 C2 C1 O3 59.6(3)
O1 C4 C5 N2 -173.2(2)
O1 C4 C5 N4 7.8(3)
N1 C4 C5 N2 7.6(3)
N1 C4 C5 N4 -171.4(2)
N4 N3 C6 N2 -0.5(3)
N4 N3 C6 C7 -179.1(2)
N3 N4 C5 N2 -0.5(2)
N3 N4 C5 C4 178.58(19)
N3 N4 C3 O2 -108.7(2)
C5 N2 C6 N3 0.2(3)
C5 N2 C6 C7 178.8(2)
C5 N4 N3 C6 0.6(2)
C5 N4 C3 O2 67.4(3)
C6 N2 C5 N4 0.2(2)
C6 N2 C5 C4 -178.9(2)
C3 O2 C2 C1 70.2(3)
C3 N4 N3 C6 177.41(18)
C3 N4 C5 N2 -176.9(2)
C3 N4 C5 C4 2.2(4)
C2 O2 C3 N4 67.2(2)
C9 C11 C12 C14 -0.2(4)
C9 C10 C13 C14 1.5(4)
C8 C9 C11 C12 -175.7(2)
C8 C9 C10 C13 175.1(2)
C11 C9 C10 C13 -3.4(4)
C10 C9 C11 C12 2.8(4)
C12 C14 C13 C10 1.1(4)
C12 C14 C15 F1' -174.6(10)
C12 C14 C15 F2' 65.9(7)
C12 C14 C15 F3' -47.3(9)
C12 C14 C15 F1 -113.5(4)
C12 C14 C15 F2 128.2(4)
C12 C14 C15 F3 4.1(5)
C13 C14 C12 C11 -1.7(4)
C13 C14 C15 F1' 4.7(10)
C13 C14 C15 F2' -114.9(7)
C13 C14 C15 F3' 132.0(9)
C13 C14 C15 F1 65.8(4)
C13 C14 C15 F2 -52.5(5)
C13 C14 C15 F3 -176.6(4)
C15 C14 C12 C11 177.5(3)
C15 C14 C13 C10 -178.1(3)
